data_7009309
loop_
_publ_author_name
'Drew, Michael G. B.'
'Farrell, David'
'Morgan, Grace G.'
'McKee, Vickie'
'Nelson, Jane'

_publ_section_title
;
 d10 Cations within triple-helical cryptand hosts; a structural and
 modelling study
;
_journal_issue 9
_journal_name_full 'Journal of the Chemical Society, Dalton Transactions'
_journal_page_first 1513
_journal_paper_doi 10.1039/a910240j
_journal_year 2000
_chemical_formula_sum 'C86 H85 B2 Cu2 N9'
_chemical_formula_weight 1393.33
_space_group_IT_number 14
_symmetry_cell_setting monoclinic
_symmetry_space_group_name_Hall '-P 2yn'
_symmetry_space_group_name_H-M 'P 1 21/n 1'
_atom_sites_solution_hydrogens geom
_atom_sites_solution_primary direct
_atom_sites_solution_secondary difmap
_audit_creation_method SHELXL-97
_cell_angle_alpha 90.00
_cell_angle_beta 95.96
_cell_angle_gamma 90.00
_cell_formula_units_Z 4
_cell_length_a 11.0330(10)
_cell_length_b 47.147(6)
_cell_length_c 14.1930(10)
_cell_measurement_reflns_used 31
_cell_measurement_temperature 153(2)
_cell_measurement_theta_max 12.5
_cell_measurement_theta_min 4
_cell_volume 7342.9(13)
_computing_structure_refinement 'SHELXL-97 (Sheldrick, 1997)'
_computing_structure_solution 'SHELXS-97 (Sheldrick, 1990)'
_diffrn_ambient_temperature 153(2)
_diffrn_measured_fraction_theta_full 0.999
_diffrn_measured_fraction_theta_max 0.999
_diffrn_radiation_monochromator graphite
_diffrn_radiation_source 'fine-focus sealed tube'
_diffrn_radiation_type MoK\a
_diffrn_radiation_wavelength 0.71073
_diffrn_reflns_av_R_equivalents 0.0752
_diffrn_reflns_av_sigmaI/netI 0.1602
_diffrn_reflns_limit_h_max 11
_diffrn_reflns_limit_h_min 0
_diffrn_reflns_limit_k_max 50
_diffrn_reflns_limit_k_min 0
_diffrn_reflns_limit_l_max 15
_diffrn_reflns_limit_l_min -15
_diffrn_reflns_number 10212
_diffrn_reflns_theta_full 22.50
_diffrn_reflns_theta_max 22.50
_diffrn_reflns_theta_min 2.23
_diffrn_standards_decay_% 0
_diffrn_standards_interval_count 97
_diffrn_standards_number 3
_exptl_absorpt_coefficient_mu 0.631
_exptl_absorpt_correction_type none
_exptl_crystal_colour yellow
_exptl_crystal_density_diffrn 1.260
_exptl_crystal_density_method 'not measured'
_exptl_crystal_description block
_exptl_crystal_F_000 2928
_exptl_crystal_size_max 0.53
_exptl_crystal_size_mid 0.43
_exptl_crystal_size_min 0.28
_refine_diff_density_max 0.405
_refine_diff_density_min -0.464
_refine_diff_density_rms 0.092
_refine_ls_extinction_method none
_refine_ls_goodness_of_fit_ref 1.025
_refine_ls_hydrogen_treatment mixed
_refine_ls_matrix_type full
_refine_ls_number_parameters 893
_refine_ls_number_reflns 9601
_refine_ls_number_restraints 0
_refine_ls_restrained_S_all 1.025
_refine_ls_R_factor_all 0.1722
_refine_ls_R_factor_gt 0.0722
_refine_ls_shift/su_max 0.000
_refine_ls_shift/su_mean 0.000
_refine_ls_structure_factor_coef Fsqd
_refine_ls_weighting_details 'calc w=1/[\s^2^(Fo^2^)+(0.0234P)^2^+25.3877P] where P=(Fo^2^+2Fc^2^)/3'
_refine_ls_weighting_scheme calc
_refine_ls_wR_factor_gt 0.1104
_refine_ls_wR_factor_ref 0.1444
_reflns_number_gt 5076
_reflns_number_total 9601
_reflns_threshold_expression >2sigma(I)
_cod_data_source_file a910240j.txt
_cod_data_source_block Complex1
_cod_depositor_comments
;
The following automatic conversions were performed:
'_symmetry_cell_setting' value 'Monoclinic' changed to 'monoclinic'
according to '/home/saulius/struct/CIF-dictionaries/cif_core.dic'
dictionary named 'cif_core.dic' version 2.4.1 from 2010-06-29.

Automatic conversion script
Id: cif_fix_enum 1527 2010-12-29 10:47:43Z saulius 

The following automatic conversions were performed:

data name '_atom_site_symmetry_multiplicit' was replaced with
'_atom_site_symmetry_multiplicity' as specified in the replacement
file 'data/replacement-values/replacement_tags.lst'.

Automatic conversion script
Id: cif_correct_tags 9268 2022-04-12 08:56:07Z antanas 
;
_cod_original_sg_symbol_H-M P2(1)/n
_cod_database_code 7009309

loop_
_symmetry_equiv_pos_as_xyz
'x, y, z'
'-x+1/2, y+1/2, -z+1/2'
'-x, -y, -z'
'x-1/2, -y-1/2, z-1/2'

loop_
_atom_site_label
_atom_site_type_symbol
_atom_site_fract_x
_atom_site_fract_y
_atom_site_fract_z
_atom_site_U_iso_or_equiv
_atom_site_adp_type
_atom_site_occupancy
_atom_site_symmetry_multiplicity
_atom_site_calc_flag
_atom_site_refinement_flags
_atom_site_disorder_assembly
_atom_site_disorder_group
Cu1 Cu 0.31619(9) 0.12145(2) 0.09793(7) 0.0236(3) Uani 1 1 d . . .
Cu2 Cu 0.21017(9) 0.14406(2) -0.18707(7) 0.0262(3) Uani 1 1 d . . .
N1 N 0.3635(6) 0.10937(13) 0.2576(4) 0.0243(17) Uani 1 1 d . . .
C1A C 0.4488(7) 0.13227(16) 0.2905(5) 0.028(2) Uani 1 1 d . . .
H1AA H 0.5335 0.1258 0.2862 0.034 Uiso 1 1 calc R . .
H1AB H 0.4400 0.1366 0.3577 0.034 Uiso 1 1 calc R . .
C2A C 0.4248(7) 0.15889(15) 0.2316(5) 0.026(2) Uani 1 1 d . . .
H2AA H 0.3425 0.1663 0.2397 0.032 Uiso 1 1 calc R . .
H2AB H 0.4851 0.1737 0.2534 0.032 Uiso 1 1 calc R . .
N3A N 0.4335(6) 0.15245(13) 0.1306(4) 0.0229(16) Uani 1 1 d . . .
C3A C 0.5177(7) 0.16464(17) 0.0927(5) 0.024(2) Uani 1 1 d . . .
H3A H 0.5617 0.1791 0.1280 0.029 Uiso 1 1 calc R . .
C4A C 0.5529(7) 0.15815(16) -0.0019(5) 0.024(2) Uani 1 1 d . . .
C5A C 0.6674(8) 0.16725(18) -0.0227(6) 0.035(2) Uani 1 1 d . . .
H5A H 0.7145 0.1792 0.0210 0.041 Uiso 1 1 calc R . .
C6A C 0.7143(8) 0.15927(19) -0.1060(6) 0.039(2) Uani 1 1 d . . .
H6A H 0.7934 0.1651 -0.1186 0.047 Uiso 1 1 calc R . .
C7A C 0.6434(7) 0.14261(19) -0.1703(6) 0.036(2) Uani 1 1 d . . .
H7A H 0.6753 0.1367 -0.2268 0.043 Uiso 1 1 calc R . .
C8A C 0.5264(7) 0.13433(16) -0.1540(5) 0.023(2) Uani 1 1 d . . .
C9A C 0.4824(7) 0.14217(16) -0.0695(5) 0.025(2) Uani 1 1 d . . .
H9A H 0.4028 0.1365 -0.0577 0.030 Uiso 1 1 calc R . .
C10A C 0.4519(7) 0.12008(17) -0.2310(5) 0.029(2) Uani 1 1 d . . .
H10A H 0.4926 0.1097 -0.2757 0.035 Uiso 1 1 calc R . .
N4A N 0.3360(6) 0.12064(13) -0.2421(4) 0.0247(16) Uani 1 1 d . . .
C11A C 0.2757(7) 0.10952(17) -0.3324(5) 0.033(2) Uani 1 1 d . . .
H11A H 0.2035 0.0981 -0.3209 0.040 Uiso 1 1 calc R . .
H11B H 0.3326 0.0974 -0.3640 0.040 Uiso 1 1 calc R . .
C12A C 0.2372(8) 0.13551(17) -0.3947(5) 0.034(2) Uani 1 1 d . . .
H12A H 0.3107 0.1460 -0.4095 0.041 Uiso 1 1 calc R . .
H12B H 0.1928 0.1291 -0.4551 0.041 Uiso 1 1 calc R . .
N2 N 0.1586(6) 0.15442(13) -0.3454(4) 0.0295(18) Uani 1 1 d . . .
C1B C 0.2452(7) 0.11013(16) 0.2971(5) 0.028(2) Uani 1 1 d . . .
H1BA H 0.2368 0.1284 0.3302 0.033 Uiso 1 1 calc R . .
H1BB H 0.2422 0.0947 0.3441 0.033 Uiso 1 1 calc R . .
C2B C 0.1400(7) 0.10671(16) 0.2198(5) 0.026(2) Uani 1 1 d . . .
H2BA H 0.1411 0.0875 0.1917 0.032 Uiso 1 1 calc R . .
H2BB H 0.0613 0.1094 0.2463 0.032 Uiso 1 1 calc R . .
N3B N 0.1558(5) 0.12878(13) 0.1460(4) 0.0219(16) Uani 1 1 d . . .
C3B C 0.0936(7) 0.15133(17) 0.1500(5) 0.025(2) Uani 1 1 d . . .
H3B1 H 0.0311 0.1514 0.1913 0.030 Uiso 1 1 calc R . .
C4B C 0.1104(7) 0.17718(17) 0.0964(5) 0.026(2) Uani 1 1 d . . .
C5B C 0.0840(8) 0.20268(18) 0.1381(6) 0.043(3) Uani 1 1 d . . .
H5B H 0.0486 0.2026 0.1963 0.051 Uiso 1 1 calc R . .
C6B C 0.1081(10) 0.2283(2) 0.0966(7) 0.062(3) Uani 1 1 d . . .
H6B H 0.0913 0.2456 0.1271 0.075 Uiso 1 1 calc R . .
C7B C 0.1572(9) 0.22869(18) 0.0101(6) 0.048(3) Uani 1 1 d . . .
H7B H 0.1737 0.2462 -0.0190 0.058 Uiso 1 1 calc R . .
C8B C 0.1817(7) 0.20327(17) -0.0333(5) 0.027(2) Uani 1 1 d . . .
C9B C 0.1586(7) 0.17774(16) 0.0102(5) 0.024(2) Uani 1 1 d . . .
H9B H 0.1761 0.1604 -0.0196 0.029 Uiso 1 1 calc R . .
C10B C 0.2307(8) 0.20588(17) -0.1260(6) 0.033(2) Uani 1 1 d . . .
H10B H 0.2505 0.2243 -0.1465 0.040 Uiso 1 1 calc R . .
N4B N 0.2481(6) 0.18528(13) -0.1800(4) 0.0262(17) Uani 1 1 d . . .
C11B C 0.2877(8) 0.19265(17) -0.2735(5) 0.035(2) Uani 1 1 d . . .
H11C H 0.3637 0.1823 -0.2829 0.042 Uiso 1 1 calc R . .
H11D H 0.3045 0.2132 -0.2762 0.042 Uiso 1 1 calc R . .
C12B C 0.1879(8) 0.18465(17) -0.3514(5) 0.038(2) Uani 1 1 d . . .
H12C H 0.1140 0.1961 -0.3447 0.045 Uiso 1 1 calc R . .
H12D H 0.2155 0.1888 -0.4141 0.045 Uiso 1 1 calc R . .
C1C C 0.4180(7) 0.08105(16) 0.2536(5) 0.030(2) Uani 1 1 d . . .
H1CA H 0.3560 0.0664 0.2633 0.036 Uiso 1 1 calc R . .
H1CB H 0.4855 0.0791 0.3048 0.036 Uiso 1 1 calc R . .
C2C C 0.4666(7) 0.07651(16) 0.1569(5) 0.0212(19) Uani 1 1 d . . .
H2CA H 0.5346 0.0897 0.1496 0.025 Uiso 1 1 calc R . .
H2CB H 0.4970 0.0569 0.1521 0.025 Uiso 1 1 calc R . .
N3C N 0.3658(5) 0.08174(13) 0.0824(4) 0.0210(16) Uani 1 1 d . . .
C3C C 0.3182(8) 0.06048(17) 0.0396(5) 0.030(2) Uani 1 1 d . . .
H3C H 0.3595 0.0429 0.0495 0.035 Uiso 1 1 calc R . .
C4C C 0.2054(7) 0.06034(17) -0.0240(5) 0.025(2) Uani 1 1 d . . .
C5C C 0.1404(7) 0.03493(16) -0.0318(5) 0.028(2) Uani 1 1 d . . .
H5C H 0.1745 0.0184 -0.0015 0.034 Uiso 1 1 calc R . .
C6C C 0.0267(8) 0.03352(18) -0.0833(6) 0.035(2) Uani 1 1 d . . .
H6C H -0.0175 0.0162 -0.0874 0.042 Uiso 1 1 calc R . .
C7C C -0.0210(8) 0.05708(18) -0.1278(6) 0.034(2) Uani 1 1 d . . .
H7C H -0.0989 0.0560 -0.1630 0.041 Uiso 1 1 calc R . .
C8C C 0.0409(7) 0.08279(16) -0.1233(5) 0.024(2) Uani 1 1 d . . .
C9C C 0.1545(7) 0.08423(15) -0.0712(5) 0.0212(19) Uani 1 1 d . . .
H9C H 0.1981 0.1016 -0.0675 0.025 Uiso 1 1 calc R . .
C10C C -0.0125(8) 0.10631(19) -0.1801(6) 0.035(2) Uani 1 1 d . . .
H10C H -0.0950 0.1041 -0.2057 0.042 Uiso 1 1 calc R . .
N4C N 0.0395(6) 0.12949(14) -0.1990(4) 0.0250(17) Uani 1 1 d . . .
C11C C -0.0283(7) 0.14862(17) -0.2680(5) 0.030(2) Uani 1 1 d . . .
H11E H -0.0253 0.1683 -0.2432 0.037 Uiso 1 1 calc R . .
H11F H -0.1147 0.1427 -0.2782 0.037 Uiso 1 1 calc R . .
C12C C 0.0280(7) 0.14761(18) -0.3612(5) 0.034(2) Uani 1 1 d . . .
H12E H 0.0171 0.1284 -0.3893 0.040 Uiso 1 1 calc R . .
H12F H -0.0136 0.1614 -0.4062 0.040 Uiso 1 1 calc R . .
B1 B 0.3217(8) 0.31063(19) -0.1322(6) 0.025(2) Uani 1 1 d . . .
C20 C 0.3142(7) 0.34338(16) -0.1737(5) 0.022(2) Uani 1 1 d . . .
C21 C 0.2877(7) 0.34993(17) -0.2696(5) 0.028(2) Uani 1 1 d . . .
H21 H 0.2717 0.3349 -0.3136 0.033 Uiso 1 1 calc R . .
C22 C 0.2838(7) 0.37778(18) -0.3034(6) 0.030(2) Uani 1 1 d . . .
H22 H 0.2646 0.3813 -0.3692 0.036 Uiso 1 1 calc R . .
C23 C 0.3078(7) 0.40015(18) -0.2419(6) 0.035(2) Uani 1 1 d . . .
H23 H 0.3061 0.4191 -0.2648 0.042 Uiso 1 1 calc R . .
C24 C 0.3341(8) 0.39467(17) -0.1471(6) 0.035(2) Uani 1 1 d . . .
H24 H 0.3495 0.4099 -0.1038 0.042 Uiso 1 1 calc R . .
C25 C 0.3384(8) 0.36688(17) -0.1143(6) 0.034(2) Uani 1 1 d . . .
H25 H 0.3588 0.3637 -0.0485 0.040 Uiso 1 1 calc R . .
C30 C 0.4650(8) 0.29943(17) -0.1250(5) 0.029(2) Uani 1 1 d . . .
C31 C 0.4951(8) 0.27047(17) -0.1292(5) 0.033(2) Uani 1 1 d . . .
H31 H 0.4311 0.2569 -0.1381 0.039 Uiso 1 1 calc R . .
C32 C 0.6138(8) 0.26100(19) -0.1207(6) 0.041(2) Uani 1 1 d . . .
H32 H 0.6295 0.2412 -0.1217 0.049 Uiso 1 1 calc R . .
C33 C 0.7101(8) 0.2797(2) -0.1108(6) 0.043(3) Uani 1 1 d . . .
H33 H 0.7918 0.2732 -0.1075 0.052 Uiso 1 1 calc R . .
C34 C 0.6846(8) 0.3083(2) -0.1059(5) 0.037(2) Uani 1 1 d . . .
H34 H 0.7499 0.3215 -0.0974 0.044 Uiso 1 1 calc R . .
C35 C 0.5642(8) 0.31822(18) -0.1131(5) 0.031(2) Uani 1 1 d . . .
H35 H 0.5495 0.3380 -0.1099 0.038 Uiso 1 1 calc R . .
C40 C 0.2744(7) 0.31006(16) -0.0271(5) 0.025(2) Uani 1 1 d . . .
C41 C 0.1688(8) 0.32488(18) -0.0052(6) 0.045(3) Uani 1 1 d . . .
H41 H 0.1281 0.3369 -0.0522 0.054 Uiso 1 1 calc R . .
C42 C 0.1232(9) 0.3226(2) 0.0804(7) 0.050(3) Uani 1 1 d . . .
H42 H 0.0509 0.3327 0.0903 0.061 Uiso 1 1 calc R . .
C43 C 0.1787(9) 0.30639(19) 0.1519(6) 0.044(3) Uani 1 1 d . . .
H43 H 0.1464 0.3051 0.2113 0.053 Uiso 1 1 calc R . .
C44 C 0.2826(9) 0.29204(19) 0.1352(6) 0.042(3) Uani 1 1 d . . .
H44 H 0.3250 0.2811 0.1844 0.051 Uiso 1 1 calc R . .
C45 C 0.3260(8) 0.29331(18) 0.0475(6) 0.037(2) Uani 1 1 d . . .
H45 H 0.3950 0.2821 0.0374 0.044 Uiso 1 1 calc R . .
C50 C 0.2355(8) 0.28996(16) -0.2044(6) 0.029(2) Uani 1 1 d . . .
C51 C 0.1176(8) 0.28137(17) -0.1879(6) 0.037(2) Uani 1 1 d . . .
H51 H 0.0886 0.2865 -0.1295 0.045 Uiso 1 1 calc R . .
C52 C 0.0405(9) 0.26568(19) -0.2529(8) 0.055(3) Uani 1 1 d . . .
H52 H -0.0385 0.2603 -0.2384 0.066 Uiso 1 1 calc R . .
C53 C 0.0806(10) 0.2580(2) -0.3384(8) 0.060(3) Uani 1 1 d . . .
H53 H 0.0282 0.2480 -0.3843 0.072 Uiso 1 1 calc R . .
C54 C 0.1959(10) 0.26496(18) -0.3564(7) 0.051(3) Uani 1 1 d . . .
H54 H 0.2249 0.2591 -0.4140 0.061 Uiso 1 1 calc R . .
C55 C 0.2713(8) 0.28055(17) -0.2914(6) 0.042(3) Uani 1 1 d . . .
H55 H 0.3510 0.2851 -0.3064 0.050 Uiso 1 1 calc R . .
B2 B 0.5884(8) 0.02563(19) -0.2750(6) 0.025(2) Uani 1 1 d . . .
C60 C 0.4523(7) 0.01045(18) -0.2840(6) 0.031(2) Uani 1 1 d . . .
C61 C 0.3536(8) 0.0245(2) -0.2498(6) 0.041(2) Uani 1 1 d . . .
H61 H 0.3674 0.0422 -0.2188 0.050 Uiso 1 1 calc R . .
C62 C 0.2367(9) 0.0134(3) -0.2596(7) 0.067(3) Uani 1 1 d . . .
H62 H 0.1719 0.0238 -0.2372 0.080 Uiso 1 1 calc R . .
C63 C 0.2135(9) -0.0126(3) -0.3011(8) 0.067(4) Uani 1 1 d . . .
H63 H 0.1342 -0.0206 -0.3043 0.080 Uiso 1 1 calc R . .
C64 C 0.3080(9) -0.0270(2) -0.3388(7) 0.056(3) Uani 1 1 d . . .
H64 H 0.2934 -0.0445 -0.3715 0.067 Uiso 1 1 calc R . .
C65 C 0.4236(8) -0.01520(19) -0.3269(6) 0.040(2) Uani 1 1 d . . .
H65 H 0.4879 -0.0256 -0.3502 0.048 Uiso 1 1 calc R . .
C70 C 0.6923(7) 0.00230(15) -0.2981(5) 0.023(2) Uani 1 1 d . . .
C71 C 0.6938(7) -0.00867(17) -0.3901(6) 0.032(2) Uani 1 1 d . . .
H71 H 0.6348 -0.0022 -0.4387 0.038 Uiso 1 1 calc R . .
C72 C 0.7786(7) -0.02867(17) -0.4122(6) 0.032(2) Uani 1 1 d . . .
H72 H 0.7754 -0.0358 -0.4751 0.038 Uiso 1 1 calc R . .
C73 C 0.8677(7) -0.03843(16) -0.3443(6) 0.029(2) Uani 1 1 d . . .
H73 H 0.9253 -0.0522 -0.3596 0.035 Uiso 1 1 calc R . .
C74 C 0.8711(7) -0.02771(16) -0.2542(6) 0.029(2) Uani 1 1 d . . .
H74 H 0.9322 -0.0340 -0.2067 0.035 Uiso 1 1 calc R . .
C75 C 0.7863(7) -0.00775(16) -0.2318(5) 0.024(2) Uani 1 1 d . . .
H75 H 0.7918 -0.0006 -0.1690 0.028 Uiso 1 1 calc R . .
C80 C 0.6154(7) 0.03736(17) -0.1654(5) 0.027(2) Uani 1 1 d . . .
C81 C 0.6561(7) 0.06456(17) -0.1387(6) 0.031(2) Uani 1 1 d . . .
H81 H 0.6603 0.0785 -0.1866 0.037 Uiso 1 1 calc R . .
C82 C 0.6904(8) 0.0720(2) -0.0460(6) 0.045(3) Uani 1 1 d . . .
H82 H 0.7174 0.0908 -0.0316 0.054 Uiso 1 1 calc R . .
C83 C 0.6863(8) 0.0529(2) 0.0258(6) 0.046(3) Uani 1 1 d . . .
H83 H 0.7143 0.0579 0.0891 0.056 Uiso 1 1 calc R . .
C84 C 0.6407(8) 0.0260(2) 0.0044(6) 0.039(2) Uani 1 1 d . . .
H84 H 0.6334 0.0126 0.0535 0.047 Uiso 1 1 calc R . .
C85 C 0.6059(7) 0.01887(17) -0.0891(6) 0.031(2) Uani 1 1 d . . .
H85 H 0.5739 0.0004 -0.1023 0.037 Uiso 1 1 calc R . .
C90 C 0.5894(7) 0.05101(15) -0.3525(5) 0.0214(19) Uani 1 1 d . . .
C91 C 0.4909(7) 0.05775(16) -0.4186(5) 0.023(2) Uani 1 1 d . . .
H91 H 0.4177 0.0471 -0.4182 0.027 Uiso 1 1 calc R . .
C92 C 0.4955(8) 0.07965(19) -0.4858(6) 0.036(2) Uani 1 1 d . . .
H92 H 0.4275 0.0831 -0.5311 0.043 Uiso 1 1 calc R . .
C93 C 0.5992(8) 0.09612(18) -0.4856(6) 0.035(2) Uani 1 1 d . . .
H93 H 0.6019 0.1116 -0.5283 0.042 Uiso 1 1 calc R . .
C94 C 0.6983(8) 0.08971(17) -0.4222(6) 0.035(2) Uani 1 1 d . . .
H94 H 0.7707 0.1006 -0.4228 0.042 Uiso 1 1 calc R . .
C95 C 0.6950(7) 0.06792(16) -0.3581(5) 0.027(2) Uani 1 1 d . . .
H95 H 0.7658 0.0640 -0.3161 0.032 Uiso 1 1 calc R . .
N1S N 0.0360(9) 0.0796(2) -0.4464(8) 0.086(4) Uani 1 1 d . . .
C1S C -0.0010(9) 0.0575(2) -0.4347(7) 0.053(3) Uani 1 1 d . . .
C2S C -0.0486(9) 0.0296(2) -0.4248(8) 0.073(4) Uani 1 1 d . . .
H2S1 H -0.0844 0.0282 -0.3646 0.110 Uiso 1 1 calc R . .
H2S2 H 0.0174 0.0157 -0.4257 0.110 Uiso 1 1 calc R . .
H2S3 H -0.1113 0.0257 -0.4773 0.110 Uiso 1 1 calc R . .

loop_
_atom_site_aniso_label
_atom_site_aniso_U_11
_atom_site_aniso_U_22
_atom_site_aniso_U_33
_atom_site_aniso_U_23
_atom_site_aniso_U_13
_atom_site_aniso_U_12
Cu1 0.0244(6) 0.0220(6) 0.0241(6) 0.0002(5) 0.0010(4) -0.0009(5)
Cu2 0.0311(6) 0.0237(6) 0.0235(6) -0.0003(5) 0.0009(5) 0.0037(5)
N1 0.021(4) 0.028(4) 0.024(4) 0.003(3) -0.002(3) -0.002(3)
C1A 0.030(5) 0.032(5) 0.022(5) -0.002(4) -0.004(4) -0.003(4)
C2A 0.029(5) 0.020(5) 0.030(5) -0.004(4) 0.005(4) -0.005(4)
N3A 0.027(4) 0.024(4) 0.019(4) 0.004(3) 0.007(3) -0.001(3)
C3A 0.025(5) 0.028(5) 0.018(5) 0.002(4) -0.004(4) -0.005(4)
C4A 0.022(5) 0.024(5) 0.027(5) 0.014(4) 0.005(4) 0.001(4)
C5A 0.034(6) 0.042(6) 0.028(5) 0.008(4) 0.003(4) -0.013(5)
C6A 0.033(6) 0.057(7) 0.029(6) 0.004(5) 0.011(5) -0.013(5)
C7A 0.028(5) 0.052(6) 0.029(5) 0.001(5) 0.007(4) 0.000(5)
C8A 0.022(5) 0.029(5) 0.018(5) 0.005(4) 0.001(4) 0.001(4)
C9A 0.025(5) 0.026(5) 0.023(5) 0.007(4) -0.005(4) -0.005(4)
C10A 0.032(6) 0.032(5) 0.025(5) 0.008(4) 0.009(4) 0.004(5)
N4A 0.025(4) 0.025(4) 0.023(4) 0.004(3) -0.004(3) 0.008(4)
C11A 0.021(5) 0.041(6) 0.036(6) 0.001(5) -0.001(4) -0.001(4)
C12A 0.045(6) 0.038(6) 0.018(5) 0.001(4) -0.004(4) 0.006(5)
N2 0.036(5) 0.029(4) 0.022(4) -0.004(3) -0.005(3) 0.008(4)
C1B 0.035(6) 0.023(5) 0.026(5) 0.006(4) 0.008(4) -0.002(4)
C2B 0.031(5) 0.017(5) 0.031(5) 0.016(4) 0.004(4) -0.003(4)
N3B 0.018(4) 0.019(4) 0.028(4) 0.001(3) 0.003(3) -0.002(3)
C3B 0.020(5) 0.040(6) 0.015(5) 0.000(4) 0.005(4) 0.001(4)
C4B 0.039(6) 0.024(5) 0.016(5) -0.007(4) 0.004(4) 0.006(4)
C5B 0.070(7) 0.030(6) 0.029(6) -0.004(5) 0.011(5) 0.016(5)
C6B 0.115(10) 0.031(6) 0.041(7) -0.008(5) 0.010(6) 0.022(6)
C7B 0.093(8) 0.026(6) 0.026(6) 0.006(5) 0.008(5) -0.006(6)
C8B 0.042(6) 0.017(5) 0.022(5) -0.007(4) 0.000(4) 0.000(4)
C9B 0.029(5) 0.022(5) 0.022(5) 0.000(4) 0.002(4) 0.001(4)
C10B 0.052(6) 0.018(5) 0.027(5) 0.001(4) -0.008(5) 0.004(5)
N4B 0.037(5) 0.022(4) 0.020(4) 0.003(3) 0.003(3) -0.004(3)
C11B 0.050(6) 0.027(5) 0.030(5) -0.001(4) 0.014(5) -0.011(5)
C12B 0.059(7) 0.031(6) 0.023(5) 0.003(4) 0.012(5) -0.003(5)
C1C 0.022(5) 0.028(5) 0.038(6) 0.003(4) -0.004(4) 0.009(4)
C2C 0.018(5) 0.021(5) 0.024(5) -0.008(4) 0.001(4) -0.001(4)
N3C 0.015(4) 0.023(4) 0.025(4) -0.002(3) 0.002(3) 0.000(3)
C3C 0.041(6) 0.020(5) 0.027(5) -0.001(4) 0.001(4) 0.004(4)
C4C 0.030(5) 0.023(5) 0.024(5) -0.002(4) 0.005(4) 0.006(4)
C5C 0.041(6) 0.013(5) 0.029(5) -0.001(4) 0.003(4) 0.000(4)
C6C 0.039(6) 0.030(6) 0.036(6) -0.002(5) 0.003(5) -0.018(5)
C7C 0.027(5) 0.039(6) 0.036(6) 0.006(5) 0.004(4) -0.003(5)
C8C 0.032(5) 0.018(5) 0.022(5) 0.005(4) 0.000(4) 0.004(4)
C9C 0.026(5) 0.013(5) 0.024(5) -0.005(4) -0.002(4) 0.001(4)
C10C 0.024(5) 0.049(6) 0.033(6) 0.000(5) 0.010(4) -0.006(5)
N4C 0.029(4) 0.027(4) 0.019(4) 0.005(3) -0.002(3) 0.008(4)
C11C 0.034(5) 0.028(5) 0.029(5) 0.008(4) 0.000(4) 0.009(4)
C12C 0.036(6) 0.033(5) 0.029(5) -0.008(4) -0.008(4) 0.012(5)
B1 0.030(6) 0.017(5) 0.025(6) 0.003(5) -0.004(5) 0.003(5)
C20 0.016(5) 0.023(5) 0.028(5) -0.005(4) 0.004(4) 0.005(4)
C21 0.033(5) 0.029(5) 0.020(5) -0.002(4) -0.001(4) -0.005(4)
C22 0.028(5) 0.040(6) 0.021(5) 0.008(5) -0.002(4) 0.007(5)
C23 0.041(6) 0.026(5) 0.039(6) 0.010(5) 0.010(5) 0.014(5)
C24 0.047(6) 0.024(5) 0.035(6) -0.001(5) 0.006(5) 0.006(5)
C25 0.046(6) 0.033(6) 0.020(5) 0.006(4) -0.003(4) 0.014(5)
C30 0.041(6) 0.030(5) 0.015(5) 0.004(4) -0.004(4) 0.005(5)
C31 0.045(6) 0.024(5) 0.030(5) 0.009(4) 0.008(4) 0.003(5)
C32 0.046(7) 0.032(6) 0.046(6) 0.008(5) 0.006(5) 0.013(5)
C33 0.032(6) 0.055(7) 0.042(6) 0.003(5) 0.002(5) 0.012(6)
C34 0.045(6) 0.049(7) 0.017(5) 0.009(5) 0.008(4) -0.011(5)
C35 0.035(6) 0.039(6) 0.021(5) 0.001(4) 0.003(4) 0.013(5)
C40 0.035(5) 0.019(5) 0.021(5) -0.002(4) 0.004(4) -0.002(4)
C41 0.058(7) 0.039(6) 0.038(6) 0.000(5) 0.006(5) 0.017(5)
C42 0.049(7) 0.052(7) 0.055(7) -0.001(6) 0.024(6) 0.017(6)
C43 0.069(8) 0.040(6) 0.026(6) -0.008(5) 0.013(5) -0.004(6)
C44 0.059(7) 0.042(6) 0.025(6) 0.003(5) -0.001(5) 0.001(5)
C45 0.036(6) 0.035(6) 0.039(6) -0.010(5) 0.005(5) 0.013(5)
C50 0.043(6) 0.017(5) 0.027(5) 0.002(4) 0.000(5) 0.008(4)
C51 0.050(7) 0.021(5) 0.037(6) 0.006(4) -0.014(5) -0.001(5)
C52 0.045(7) 0.034(6) 0.084(9) 0.011(6) -0.004(7) -0.008(5)
C53 0.053(8) 0.034(7) 0.085(9) 0.006(6) -0.033(7) -0.007(6)
C54 0.079(9) 0.029(6) 0.039(6) -0.021(5) -0.021(6) 0.017(6)
C55 0.044(6) 0.033(6) 0.044(6) -0.003(5) -0.015(5) 0.007(5)
B2 0.026(6) 0.026(6) 0.023(6) -0.004(5) -0.006(5) 0.005(5)
C60 0.032(6) 0.033(6) 0.027(5) 0.010(4) 0.004(4) 0.006(5)
C61 0.044(6) 0.049(6) 0.034(6) -0.004(5) 0.014(5) -0.007(5)
C62 0.033(7) 0.114(11) 0.054(8) 0.005(8) 0.002(6) -0.006(7)
C63 0.034(7) 0.097(10) 0.068(8) 0.034(8) -0.002(6) -0.025(7)
C64 0.034(7) 0.042(6) 0.090(9) 0.007(6) -0.002(6) -0.013(5)
C65 0.023(6) 0.035(6) 0.062(7) 0.015(5) 0.004(5) 0.002(5)
C70 0.026(5) 0.016(5) 0.027(5) 0.002(4) 0.004(4) -0.004(4)
C71 0.028(5) 0.031(5) 0.035(6) -0.008(4) -0.004(4) -0.002(4)
C72 0.039(6) 0.031(5) 0.025(5) -0.006(4) 0.006(5) -0.005(5)
C73 0.028(5) 0.019(5) 0.042(6) -0.003(5) 0.010(5) 0.001(4)
C74 0.025(5) 0.026(5) 0.035(6) 0.006(4) 0.001(4) 0.003(4)
C75 0.023(5) 0.026(5) 0.022(5) -0.001(4) 0.000(4) -0.006(4)
C80 0.022(5) 0.031(5) 0.028(5) 0.001(4) 0.003(4) 0.005(4)
C81 0.033(6) 0.027(5) 0.031(6) -0.002(4) -0.002(4) 0.000(4)
C82 0.046(7) 0.052(7) 0.035(6) -0.013(6) 0.001(5) 0.001(5)
C83 0.038(6) 0.079(8) 0.020(5) -0.016(6) -0.009(5) 0.013(6)
C84 0.042(6) 0.050(7) 0.027(6) 0.014(5) 0.013(5) 0.009(5)
C85 0.043(6) 0.023(5) 0.027(5) -0.003(4) 0.005(4) 0.016(4)
C90 0.024(5) 0.015(5) 0.025(5) -0.006(4) 0.001(4) 0.001(4)
C91 0.024(5) 0.024(5) 0.020(5) -0.006(4) 0.004(4) 0.004(4)
C92 0.035(6) 0.050(6) 0.022(5) 0.011(5) 0.000(4) 0.008(5)
C93 0.044(6) 0.028(5) 0.032(6) 0.010(4) 0.003(5) 0.007(5)
C94 0.037(6) 0.033(6) 0.036(6) -0.001(5) 0.011(5) -0.008(5)
C95 0.031(5) 0.030(5) 0.019(5) 0.008(4) 0.000(4) 0.006(4)
N1S 0.082(8) 0.041(6) 0.129(9) 0.004(6) -0.023(6) -0.007(6)
C1S 0.042(7) 0.053(8) 0.061(7) -0.002(7) -0.005(6) 0.025(6)
C2S 0.085(9) 0.040(7) 0.104(10) -0.015(7) 0.053(8) 0.000(6)

loop_
_atom_type_symbol
_atom_type_description
_atom_type_scat_dispersion_real
_atom_type_scat_dispersion_imag
_atom_type_scat_source
C C 0.0033 0.0016 'International Tables Vol C Tables 4.2.6.8 and 6.1.1.4'
H H 0.0000 0.0000 'International Tables Vol C Tables 4.2.6.8 and 6.1.1.4'
B B 0.0013 0.0007 'International Tables Vol C Tables 4.2.6.8 and 6.1.1.4'
N N 0.0061 0.0033 'International Tables Vol C Tables 4.2.6.8 and 6.1.1.4'
Cu Cu 0.3201 1.2651 'International Tables Vol C Tables 4.2.6.8 and 6.1.1.4'

loop_
_geom_angle_atom_site_label_1
_geom_angle_atom_site_label_2
_geom_angle_atom_site_label_3
_geom_angle
_geom_angle_site_symmetry_1
_geom_angle_site_symmetry_3
_geom_angle_publ_flag
N3C Cu1 N3A 123.1(3) . . y
N3C Cu1 N3B 118.0(2) . . y
N3A Cu1 N3B 112.0(2) . . y
N3C Cu1 N1 80.8(2) . . y
N3A Cu1 N1 83.0(2) . . y
N3B Cu1 N1 80.1(2) . . y
N3C Cu1 H9A 92.0 . . ?
N3A Cu1 H9A 73.0 . . ?
N3B Cu1 H9A 131.5 . . ?
N1 Cu1 H9A 145.6 . . ?
N3C Cu1 H9C 72.1 . . ?
N3A Cu1 H9C 134.2 . . ?
N3B Cu1 H9C 89.6 . . ?
N1 Cu1 H9C 142.0 . . ?
H9A Cu1 H9C 63.0 . . ?
N3C Cu1 H9B 133.8 . . ?
N3A Cu1 H9B 87.9 . . ?
N3B Cu1 H9B 68.8 . . ?
N1 Cu1 H9B 141.4 . . ?
H9A Cu1 H9B 63.1 . . ?
H9C Cu1 H9B 62.1 . . ?
N3C Cu1 Cu2 100.67(18) . . ?
N3A Cu1 Cu2 98.48(17) . . ?
N3B Cu1 Cu2 96.68(17) . . ?
N1 Cu1 Cu2 176.76(16) . . ?
H9A Cu1 Cu2 37.5 . . ?
H9C Cu1 Cu2 37.2 . . ?
H9B Cu1 Cu2 36.2 . . ?
N4B Cu2 N4C 122.2(3) . . y
N4B Cu2 N4A 114.2(3) . . y
N4C Cu2 N4A 117.7(3) . . y
N4B Cu2 N2 82.6(2) . . y
N4C Cu2 N2 81.7(2) . . y
N4A Cu2 N2 81.2(2) . . y
N4B Cu2 H9B 73.1 . . ?
N4C Cu2 H9B 87.4 . . ?
N4A Cu2 H9B 134.8 . . ?
N2 Cu2 H9B 142.4 . . ?
N4B Cu2 H9C 137.2 . . ?
N4C Cu2 H9C 71.5 . . ?
N4A Cu2 H9C 85.2 . . ?
N2 Cu2 H9C 139.7 . . ?
H9B Cu2 H9C 67.0 . . ?
N4B Cu2 H9A 87.0 . . ?
N4C Cu2 H9A 133.3 . . ?
N4A Cu2 H9A 70.2 . . ?
N2 Cu2 H9A 142.2 . . ?
H9B Cu2 H9A 65.6 . . ?
H9C Cu2 H9A 63.1 . . ?
N4B Cu2 Cu1 99.32(18) . . ?
N4C Cu2 Cu1 99.18(17) . . ?
N4A Cu2 Cu1 95.75(17) . . ?
N2 Cu2 Cu1 176.90(16) . . ?
H9B Cu2 Cu1 40.7 . . ?
H9C Cu2 Cu1 38.8 . . ?
H9A Cu2 Cu1 36.0 . . ?
C1C N1 C1B 114.8(6) . . ?
C1C N1 C1A 115.3(6) . . ?
C1B N1 C1A 115.0(6) . . ?
C1C N1 Cu1 103.6(4) . . ?
C1B N1 Cu1 104.2(4) . . ?
C1A N1 Cu1 101.5(4) . . ?
N1 C1A C2A 111.2(6) . . ?
N3A C2A C1A 109.8(6) . . ?
C3A N3A C2A 116.5(6) . . ?
C3A N3A Cu1 137.0(6) . . ?
C2A N3A Cu1 105.8(4) . . ?
N3A C3A C4A 124.9(7) . . ?
C9A C4A C5A 118.3(7) . . ?
C9A C4A C3A 124.1(7) . . ?
C5A C4A C3A 117.4(7) . . ?
C6A C5A C4A 121.4(8) . . ?
C7A C6A C5A 118.7(8) . . ?
C6A C7A C8A 121.4(8) . . ?
C9A C8A C7A 118.8(7) . . ?
C9A C8A C10A 123.2(7) . . ?
C7A C8A C10A 117.7(7) . . ?
C8A C9A C4A 121.2(7) . . ?
N4A C10A C8A 124.3(7) . . ?
C10A N4A C11A 117.2(7) . . ?
C10A N4A Cu2 134.0(6) . . ?
C11A N4A Cu2 105.5(5) . . ?
N4A C11A C12A 106.7(6) . . ?
N2 C12A C11A 110.5(6) . . ?
C12B N2 C12A 114.7(7) . . ?
C12B N2 C12C 114.9(6) . . ?
C12A N2 C12C 114.3(6) . . ?
C12B N2 Cu2 103.2(4) . . ?
C12A N2 Cu2 103.7(4) . . ?
C12C N2 Cu2 103.9(5) . . ?
N1 C1B C2B 111.3(6) . . ?
N3B C2B C1B 107.2(6) . . ?
C3B N3B C2B 116.5(6) . . ?
C3B N3B Cu1 131.6(5) . . ?
C2B N3B Cu1 106.9(4) . . ?
N3B C3B C4B 125.3(7) . . ?
C9B C4B C5B 118.6(8) . . ?
C9B C4B C3B 124.0(7) . . ?
C5B C4B C3B 117.3(7) . . ?
C6B C5B C4B 121.2(8) . . ?
C5B C6B C7B 119.9(9) . . ?
C8B C7B C6B 119.4(8) . . ?
C7B C8B C9B 119.9(7) . . ?
C7B C8B C10B 115.4(7) . . ?
C9B C8B C10B 124.7(7) . . ?
C4B C9B C8B 121.0(7) . . ?
N4B C10B C8B 124.6(8) . . ?
C10B N4B C11B 116.1(7) . . ?
C10B N4B Cu2 137.5(6) . . ?
C11B N4B Cu2 105.3(5) . . ?
N4B C11B C12B 109.5(7) . . ?
N2 C12B C11B 110.2(7) . . ?
N1 C1C C2C 110.0(6) . . ?
N3C C2C C1C 108.0(6) . . ?
C3C N3C C2C 117.3(7) . . ?
C3C N3C Cu1 134.8(6) . . ?
C2C N3C Cu1 106.1(5) . . ?
N3C C3C C4C 126.0(8) . . ?
C5C C4C C9C 118.5(7) . . ?
C5C C4C C3C 116.8(7) . . ?
C9C C4C C3C 124.5(7) . . ?
C6C C5C C4C 120.8(8) . . ?
C7C C6C C5C 119.5(8) . . ?
C6C C7C C8C 121.8(8) . . ?
C9C C8C C7C 118.7(7) . . ?
C9C C8C C10C 123.2(7) . . ?
C7C C8C C10C 118.0(7) . . ?
C8C C9C C4C 120.7(7) . . ?
N4C C10C C8C 127.1(8) . . ?
C10C N4C C11C 117.1(7) . . ?
C10C N4C Cu2 135.9(6) . . ?
C11C N4C Cu2 104.8(5) . . ?
N4C C11C C12C 109.5(6) . . ?
N2 C12C C11C 110.0(6) . . ?
C40 B1 C50 109.9(7) . . ?
C40 B1 C20 109.4(7) . . ?
C50 B1 C20 109.1(6) . . ?
C40 B1 C30 109.3(6) . . ?
C50 B1 C30 109.6(7) . . ?
C20 B1 C30 109.4(7) . . ?
C21 C20 C25 114.8(7) . . ?
C21 C20 B1 123.5(7) . . ?
C25 C20 B1 121.7(7) . . ?
C20 C21 C22 122.6(7) . . ?
C23 C22 C21 120.3(7) . . ?
C24 C23 C22 119.0(8) . . ?
C23 C24 C25 120.2(8) . . ?
C24 C25 C20 123.1(8) . . ?
C35 C30 C31 115.6(8) . . ?
C35 C30 B1 122.2(7) . . ?
C31 C30 B1 122.2(8) . . ?
C32 C31 C30 122.5(8) . . ?
C31 C32 C33 121.1(8) . . ?
C34 C33 C32 118.2(9) . . ?
C33 C34 C35 121.3(9) . . ?
C34 C35 C30 121.2(8) . . ?
C45 C40 C41 113.1(7) . . ?
C45 C40 B1 124.0(7) . . ?
C41 C40 B1 122.6(7) . . ?
C42 C41 C40 122.8(9) . . ?
C43 C42 C41 121.8(9) . . ?
C42 C43 C44 117.8(9) . . ?
C43 C44 C45 120.5(9) . . ?
C44 C45 C40 123.8(8) . . ?
C51 C50 C55 113.9(8) . . ?
C51 C50 B1 123.6(7) . . ?
C55 C50 B1 122.5(8) . . ?
C52 C51 C50 123.5(9) . . ?
C53 C52 C51 119.3(10) . . ?
C54 C53 C52 119.4(10) . . ?
C53 C54 C55 120.7(10) . . ?
C54 C55 C50 123.1(9) . . ?
C90 B2 C70 107.6(6) . . ?
C90 B2 C80 112.2(7) . . ?
C70 B2 C80 110.6(6) . . ?
C90 B2 C60 109.6(6) . . ?
C70 B2 C60 109.9(7) . . ?
C80 B2 C60 107.0(7) . . ?
C65 C60 C61 114.6(8) . . ?
C65 C60 B2 125.4(8) . . ?
C61 C60 B2 120.0(8) . . ?
C62 C61 C60 122.4(9) . . ?
C63 C62 C61 120.7(11) . . ?
C62 C63 C64 119.1(10) . . ?
C65 C64 C63 118.1(10) . . ?
C60 C65 C64 125.0(9) . . ?
C71 C70 C75 114.7(7) . . ?
C71 C70 B2 120.5(7) . . ?
C75 C70 B2 124.8(7) . . ?
C72 C71 C70 122.3(8) . . ?
C73 C72 C71 121.0(8) . . ?
C74 C73 C72 118.4(8) . . ?
C73 C74 C75 120.7(8) . . ?
C74 C75 C70 122.9(7) . . ?
C81 C80 C85 114.1(7) . . ?
C81 C80 B2 125.8(7) . . ?
C85 C80 B2 120.0(7) . . ?
C82 C81 C80 122.7(8) . . ?
C83 C82 C81 121.3(9) . . ?
C82 C83 C84 118.7(9) . . ?
C85 C84 C83 119.3(8) . . ?
C84 C85 C80 123.7(8) . . ?
C91 C90 C95 114.9(7) . . ?
C91 C90 B2 124.2(7) . . ?
C95 C90 B2 120.9(7) . . ?
C90 C91 C92 122.7(8) . . ?
C93 C92 C91 119.9(8) . . ?
C94 C93 C92 118.7(8) . . ?
C93 C94 C95 121.5(8) . . ?
C94 C95 C90 122.3(8) . . ?
N1S C1S C2S 177.3(13) . . ?

loop_
_geom_bond_atom_site_label_1
_geom_bond_atom_site_label_2
_geom_bond_distance
_geom_bond_site_symmetry_2
_geom_bond_publ_flag
Cu1 N3C 1.969(6) . y
Cu1 N3A 1.975(6) . y
Cu1 N3B 1.992(6) . y
Cu1 N1 2.342(6) . y
Cu1 H9A 2.5946 . ?
Cu1 H9C 2.7295 . ?
Cu1 H9B 2.8301 . ?
Cu1 Cu2 4.2290(14) . y
Cu2 N4B 1.988(6) . y
Cu2 N4C 1.995(7) . y
Cu2 N4A 1.996(6) . y
Cu2 N2 2.312(6) . y
Cu2 H9B 2.5625 . ?
Cu2 H9C 2.6347 . ?
Cu2 H9A 2.6842 . ?
N1 C1C 1.468(9) . ?
N1 C1B 1.473(9) . ?
N1 C1A 1.476(9) . ?
C1A C2A 1.516(9) . ?
C2A N3A 1.479(9) . ?
N3A C3A 1.259(9) . ?
C3A C4A 1.469(10) . ?
C4A C9A 1.392(10) . ?
C4A C5A 1.395(10) . ?
C5A C6A 1.390(11) . ?
C6A C7A 1.383(11) . ?
C7A C8A 1.390(10) . ?
C8A C9A 1.389(10) . ?
C8A C10A 1.462(10) . ?
C10A N4A 1.272(9) . ?
N4A C11A 1.477(9) . ?
C11A C12A 1.545(10) . ?
C12A N2 1.470(9) . ?
N2 C12B 1.466(9) . ?
N2 C12C 1.471(9) . ?
C1B C2B 1.521(10) . ?
C2B N3B 1.499(8) . ?
N3B C3B 1.270(9) . ?
C3B C4B 1.459(10) . ?
C4B C9B 1.384(10) . ?
C4B C5B 1.384(10) . ?
C5B C6B 1.381(12) . ?
C6B C7B 1.393(11) . ?
C7B C8B 1.387(10) . ?
C8B C9B 1.388(10) . ?
C8B C10B 1.479(10) . ?
C10B N4B 1.263(9) . ?
N4B C11B 1.482(9) . ?
C11B C12B 1.525(10) . ?
C1C C2C 1.540(10) . ?
C2C N3C 1.473(8) . ?
N3C C3C 1.259(9) . ?
C3C C4C 1.459(10) . ?
C4C C5C 1.395(10) . ?
C4C C9C 1.398(10) . ?
C5C C6C 1.386(10) . ?
C6C C7C 1.357(10) . ?
C7C C8C 1.390(10) . ?
C8C C9C 1.389(10) . ?
C8C C10C 1.459(10) . ?
C10C N4C 1.276(9) . ?
N4C C11C 1.476(9) . ?
C11C C12C 1.519(10) . ?
B1 C40 1.632(11) . ?
B1 C50 1.643(12) . ?
B1 C20 1.651(11) . ?
B1 C30 1.660(12) . ?
C20 C21 1.396(10) . ?
C20 C25 1.401(10) . ?
C21 C22 1.397(10) . ?
C22 C23 1.377(10) . ?
C23 C24 1.371(10) . ?
C24 C25 1.389(10) . ?
C30 C35 1.405(11) . ?
C30 C31 1.408(10) . ?
C31 C32 1.376(11) . ?
C32 C33 1.378(11) . ?
C33 C34 1.377(11) . ?
C34 C35 1.402(11) . ?
C40 C45 1.394(10) . ?
C40 C41 1.420(11) . ?
C41 C42 1.366(11) . ?
C42 C43 1.365(11) . ?
C43 C44 1.373(11) . ?
C44 C45 1.381(11) . ?
C50 C51 1.405(11) . ?
C50 C55 1.407(11) . ?
C51 C52 1.399(12) . ?
C52 C53 1.383(13) . ?
C53 C54 1.363(13) . ?
C54 C55 1.387(11) . ?
B2 C90 1.627(11) . ?
B2 C70 1.646(11) . ?
B2 C80 1.648(11) . ?
B2 C60 1.656(12) . ?
C60 C65 1.376(11) . ?
C60 C61 1.404(11) . ?
C61 C62 1.386(12) . ?
C62 C63 1.370(14) . ?
C63 C64 1.397(13) . ?
C64 C65 1.386(11) . ?
C70 C71 1.406(10) . ?
C70 C75 1.408(10) . ?
C71 C72 1.387(10) . ?
C72 C73 1.383(10) . ?
C73 C74 1.372(10) . ?
C74 C75 1.387(10) . ?
C80 C81 1.398(10) . ?
C80 C85 1.403(10) . ?
C81 C82 1.377(10) . ?
C82 C83 1.364(12) . ?
C83 C84 1.385(12) . ?
C84 C85 1.384(10) . ?
C90 C91 1.397(10) . ?
C90 C95 1.421(10) . ?
C91 C92 1.411(10) . ?
C92 C93 1.382(11) . ?
C93 C94 1.375(10) . ?
C94 C95 1.376(10) . ?
N1S C1S 1.137(12) . ?
C1S C2S 1.428(13) . ?

loop_
_geom_torsion_atom_site_label_1
_geom_torsion_atom_site_label_2
_geom_torsion_atom_site_label_3
_geom_torsion_atom_site_label_4
_geom_torsion
_geom_torsion_site_symmetry_1
_geom_torsion_site_symmetry_2
_geom_torsion_site_symmetry_3
_geom_torsion_site_symmetry_4
_geom_torsion_publ_flag
N3A C3A C10A N4A 40.9(7) . . . . ?
N3B C3B C10B N4B 32.8(7) . . . . ?
N3C C3C C10C N4C 34.8(7) . . . . ?
C1A N1 Cu1 N3A 2.1(5) . . . . ?
C1B N1 Cu1 N3B 7.9(5) . . . . ?
C1C N1 Cu1 N3C 7.5(5) . . . . ?
C12A N2 Cu2 N4A 6.4(5) . . . . ?
C12B N2 Cu2 N4B 2.4(5) . . . . ?
C12C N2 Cu2 N4C 6.3(5) . . . . ?
C1A N1 N2 C12A 99.6(6) . . . . ?
C1B N1 N2 C12B 99.3(6) . . . . ?
C1C N1 N2 C12C 98.2(6) . . . . ?
N3A Cu1 Cu2 N4A 91.2(3) . . . . ?
N3B Cu1 Cu2 N4B 89.1(3) . . . . ?
N3C Cu1 Cu2 N4C 84.3(3) . . . . ?
